data_7720802
loop_
_publ_author_name
'Voloshin, Yan Z.'
'Chuprin, Alexander S.'
'Mosov, Danila O.'
'Vologzhanina, Anna V.'
'Dorovatovskii, Pavel V.'
'Budnikova, Yulia H.'
'Khrizanforova, Vera V.'
'Dedov, Alexey G.'
'Kottsov, Sergey Yu'
'Teplonogova, Maria A.'
'Ivanov, Vladimir K.'

_publ_section_title
;
 Novel ruthenium(II) hexachloromacrobicyclic complexes and their first
 polyaromatic-terminated diaminoclathrochelate derivative: preparation,
 structure, redox and adsorption characteristics, and electrocatalytic
 activity in the hydrogen evolution reaction.
;
_journal_issue 4
_journal_name_full 'Dalton transactions (Cambridge, England : 2003)'
_journal_page_first 1765
_journal_page_last 1780
_journal_paper_doi 10.1039/d5dt02479j
_journal_volume 55
_journal_year 2026
_chemical_formula_moiety 'C26 H26 B2 Cl6 N6 O6 Ru'
_chemical_formula_sum 'C26 H26 B2 Cl6 N6 O6 Ru'
_chemical_formula_weight 853.92
_space_group_crystal_system monoclinic
_space_group_IT_number 15
_space_group_name_Hall '-C 2yc'
_space_group_name_H-M_alt 'C 1 2/c 1'
_atom_sites_solution_hydrogens geom
_atom_sites_solution_primary dual
_audit_creation_date 2024-10-16
_audit_creation_method
;
Olex2 1.5
(compiled 2024.02.16 svn.r378c4104 for OlexSys, GUI svn.r6928)
;
_audit_update_record
;
2025-10-01 deposited with the CCDC.	2025-12-22 downloaded from the CCDC.
;
_cell_angle_alpha 90
_cell_angle_beta 100.174(2)
_cell_angle_gamma 90
_cell_formula_units_Z 4
_cell_length_a 24.1380(14)
_cell_length_b 8.3359(5)
_cell_length_c 15.9911(9)
_cell_measurement_reflns_used 4960
_cell_measurement_temperature 120
_cell_measurement_theta_max 29.57
_cell_measurement_theta_min 2.59
_cell_volume 3167.0(3)
_computing_molecular_graphics 'Olex2 1.5 (Dolomanov et al., 2009)'
_computing_publication_material 'Olex2 1.5 (Dolomanov et al., 2009)'
_computing_structure_refinement 'SHELXL 2018/3 (Sheldrick, 2015)'
_computing_structure_solution 'SHELXT 2018/2 (Sheldrick, 2018)'
_diffrn_ambient_temperature 120
_diffrn_measured_fraction_theta_full 0.999
_diffrn_measured_fraction_theta_max 0.996
_diffrn_measurement_device_type 'Bruker APEX-II CCD'
_diffrn_measurement_method '\f and \w scans'
_diffrn_radiation_type MoK\a
_diffrn_radiation_wavelength 0.71073
_diffrn_reflns_av_R_equivalents 0.0507
_diffrn_reflns_av_unetI/netI 0.0523
_diffrn_reflns_Laue_measured_fraction_full 0.999
_diffrn_reflns_Laue_measured_fraction_max 0.996
_diffrn_reflns_limit_h_max 34
_diffrn_reflns_limit_h_min -34
_diffrn_reflns_limit_k_max 11
_diffrn_reflns_limit_k_min -11
_diffrn_reflns_limit_l_max 22
_diffrn_reflns_limit_l_min -22
_diffrn_reflns_number 19003
_diffrn_reflns_point_group_measured_fraction_full 0.999
_diffrn_reflns_point_group_measured_fraction_max 0.996
_diffrn_reflns_theta_full 25.242
_diffrn_reflns_theta_max 30.567
_diffrn_reflns_theta_min 2.588
_diffrn_source_current 30.0
_diffrn_source_power 1.5
_diffrn_source_voltage 50.0
_diffrn_standards_number 0
_exptl_absorpt_coefficient_mu 1.055
_exptl_absorpt_correction_T_max 0.7461
_exptl_absorpt_correction_T_min 0.5775
_exptl_absorpt_correction_type multi-scan
_exptl_absorpt_process_details
;
SADABS-2016/2 (Bruker,2016/2) was used for absorption correction.
wR2(int) was 0.0706 before and 0.0499 after correction.
The Ratio of minimum to maximum transmission is 0.7740.
The \l/2 correction factor is Not present.
;
_exptl_crystal_colour orange
_exptl_crystal_colour_primary orange
_exptl_crystal_density_diffrn 1.791
_exptl_crystal_description plate
_exptl_crystal_F_000 1712
_exptl_crystal_size_max 0.21
_exptl_crystal_size_mid 0.19
_exptl_crystal_size_min 0.02
_refine_diff_density_max 1.381
_refine_diff_density_min -1.202
_refine_diff_density_rms 0.117
_refine_ls_extinction_method none
_refine_ls_goodness_of_fit_ref 1.022
_refine_ls_hydrogen_treatment constr
_refine_ls_matrix_type full
_refine_ls_number_parameters 216
_refine_ls_number_reflns 4842
_refine_ls_number_restraints 0
_refine_ls_restrained_S_all 1.022
_refine_ls_R_factor_all 0.0611
_refine_ls_R_factor_gt 0.0405
_refine_ls_shift/su_max 0.003
_refine_ls_shift/su_mean 0.000
_refine_ls_structure_factor_coef Fsqd
_refine_ls_weighting_details 'w=1/[\s^2^(Fo^2^)+(0.0754P)^2^+1.3934P] where P=(Fo^2^+2Fc^2^)/3'
_refine_ls_weighting_scheme calc
_refine_ls_wR_factor_gt 0.1151
_refine_ls_wR_factor_ref 0.1237
_reflns_Friedel_coverage 0.000
_reflns_number_gt 3718
_reflns_number_total 4842
_reflns_threshold_expression 'I > 2\s(I)'
_cod_data_source_file d5dt02479j2.cif
_cod_data_source_block dm62
_cod_database_code 7720802
_shelx_shelxl_version_number 2018/3
_shelx_space_group_comment
;
The symmetry employed for this shelxl refinement is uniquely defined
by the following loop, which should always be used as a source of
symmetry information in preference to the above space-group names.
They are only intended as comments.
;
_shelx_estimated_absorpt_t_max 0.979
_shelx_estimated_absorpt_t_min 0.809
_olex2_refinement_description
;
1.a Aromatic/amide H refined with riding coordinates:
 C5(H5), C6(H6), C8(H8), C9(H9)
1.b Idealised Me refined as rotating group:
 C11(H11A,H11B,H11C), C12(H12A,H12B,H12C), C13(H13A,H13B,H13C)
;
_olex2_submission_special_instructions 'No special instructions were received'

loop_
_space_group_symop_operation_xyz
'x, y, z'
'-x, y, -z+1/2'
'x+1/2, y+1/2, z'
'-x+1/2, y+1/2, -z+1/2'
'-x, -y, -z'
'x, -y, z-1/2'
'-x+1/2, -y+1/2, -z'
'x+1/2, -y+1/2, z-1/2'

loop_
_atom_site_label
_atom_site_type_symbol
_atom_site_fract_x
_atom_site_fract_y
_atom_site_fract_z
_atom_site_U_iso_or_equiv
_atom_site_adp_type
_atom_site_occupancy
_atom_site_site_symmetry_order
_atom_site_calc_flag
_atom_site_refinement_flags_posn
_atom_site_refinement_flags_adp
_atom_site_refinement_flags_occupancy
_atom_site_disorder_assembly
_atom_site_disorder_group
Ru1 Ru 0.500000 0.58242(4) 0.250000 0.01584(10) Uani 1 2 d S T P . .
Cl1 Cl 0.34274(3) 0.87575(10) 0.17739(5) 0.02847(18) Uani 1 1 d . . . . .
O1 O 0.40384(8) 0.6993(2) 0.32517(12) 0.0203(4) Uani 1 1 d . . . . .
N1 N 0.43016(10) 0.7046(3) 0.25628(14) 0.0187(5) Uani 1 1 d . . . . .
C1 C 0.40475(11) 0.7731(3) 0.18588(18) 0.0203(5) Uani 1 1 d . . . . .
B1 B 0.43146(13) 0.5834(4) 0.3943(2) 0.0183(6) Uani 1 1 d . . . . .
Cl2 Cl 0.41896(3) 0.87308(10) 0.02662(5) 0.03007(18) Uani 1 1 d . . . . .
O2 O 0.51062(8) 0.6428(2) 0.07035(12) 0.0207(4) Uani 1 1 d . . . . .
N2 N 0.47676(10) 0.6557(3) 0.12976(14) 0.0184(5) Uani 1 1 d . . . . .
C2 C 0.43437(12) 0.7553(3) 0.11583(17) 0.0193(5) Uani 1 1 d . . . . .
Cl3 Cl 0.45984(3) 0.07983(8) 0.32612(5) 0.02523(16) Uani 1 1 d . . . . .
O3 O 0.43283(9) 0.4148(2) 0.35939(13) 0.0199(4) Uani 1 1 d . . . . .
N3 N 0.46380(10) 0.3988(3) 0.29770(15) 0.0182(5) Uani 1 1 d . . . . .
C3 C 0.48086(12) 0.2544(3) 0.27965(17) 0.0205(6) Uani 1 1 d . . . . .
C4 C 0.39336(12) 0.5761(3) 0.46568(17) 0.0182(5) Uani 1 1 d . . . . .
C5 C 0.35017(12) 0.4630(3) 0.45998(17) 0.0201(5) Uani 1 1 d . . . . .
H5 H 0.345923 0.385652 0.415679 0.024 Uiso 1 1 calc R U . . .
C6 C 0.31327(12) 0.4609(4) 0.51754(18) 0.0209(6) Uani 1 1 d . . . . .
H6 H 0.284529 0.381770 0.511825 0.025 Uiso 1 1 calc R U . . .
C7 C 0.31738(12) 0.5721(3) 0.58348(17) 0.0192(5) Uani 1 1 d . . . . .
C8 C 0.36173(13) 0.6815(4) 0.59121(19) 0.0236(6) Uani 1 1 d . . . . .
H8 H 0.366552 0.756717 0.636538 0.028 Uiso 1 1 calc R U . . .
C9 C 0.39929(12) 0.6831(4) 0.53384(18) 0.0228(6) Uani 1 1 d . . . . .
H9 H 0.429348 0.758210 0.541418 0.027 Uiso 1 1 calc R U . . .
C10 C 0.27362(12) 0.5843(3) 0.64168(18) 0.0213(6) Uani 1 1 d . . . . .
C11 C 0.22919(14) 0.4505(4) 0.6254(2) 0.0322(7) Uani 1 1 d . . . . .
H11A H 0.210774 0.452748 0.565696 0.048 Uiso 1 1 calc R U . . .
H11B H 0.201023 0.467083 0.661836 0.048 Uiso 1 1 calc R U . . .
H11C H 0.247469 0.346209 0.638397 0.048 Uiso 1 1 calc R U . . .
C12 C 0.30251(14) 0.5765(4) 0.73461(19) 0.0292(7) Uani 1 1 d . . . . .
H12A H 0.324314 0.477002 0.744518 0.044 Uiso 1 1 calc R U . . .
H12B H 0.273994 0.578716 0.771285 0.044 Uiso 1 1 calc R U . . .
H12C H 0.327738 0.668687 0.747670 0.044 Uiso 1 1 calc R U . . .
C13 C 0.24274(14) 0.7443(4) 0.6253(2) 0.0290(7) Uani 1 1 d . . . . .
H13A H 0.269690 0.832578 0.638428 0.044 Uiso 1 1 calc R U . . .
H13B H 0.214037 0.752413 0.661435 0.044 Uiso 1 1 calc R U . . .
H13C H 0.224688 0.750560 0.565462 0.044 Uiso 1 1 calc R U . . .

loop_
_atom_site_aniso_label
_atom_site_aniso_U_11
_atom_site_aniso_U_22
_atom_site_aniso_U_33
_atom_site_aniso_U_23
_atom_site_aniso_U_13
_atom_site_aniso_U_12
Ru1 0.01701(15) 0.01670(16) 0.01433(15) 0.000 0.00415(11) 0.000
Cl1 0.0257(4) 0.0321(4) 0.0293(4) 0.0037(3) 0.0092(3) 0.0059(3)
O1 0.0211(10) 0.0231(11) 0.0187(9) 0.0007(8) 0.0088(8) 0.0011(8)
N1 0.0209(11) 0.0198(12) 0.0167(10) -0.0005(9) 0.0072(9) -0.0001(9)
C1 0.0188(13) 0.0216(14) 0.0208(13) 0.0013(11) 0.0045(10) 0.0023(11)
B1 0.0198(14) 0.0187(14) 0.0169(14) -0.0017(11) 0.0046(11) 0.0007(12)
Cl2 0.0320(4) 0.0344(4) 0.0237(4) 0.0037(3) 0.0044(3) 0.0033(3)
O2 0.0210(10) 0.0271(11) 0.0157(9) 0.0004(8) 0.0076(8) 0.0015(8)
N2 0.0194(11) 0.0227(12) 0.0137(10) -0.0006(9) 0.0049(9) -0.0019(9)
C2 0.0212(13) 0.0199(14) 0.0162(12) 0.0031(10) 0.0020(10) 0.0001(11)
Cl3 0.0364(4) 0.0175(3) 0.0234(3) -0.0022(3) 0.0097(3) 0.0036(3)
O3 0.0229(10) 0.0188(10) 0.0197(9) -0.0006(8) 0.0085(8) -0.0002(8)
N3 0.0189(11) 0.0200(12) 0.0165(11) 0.0002(9) 0.0054(9) -0.0003(9)
C3 0.0252(14) 0.0193(14) 0.0173(12) 0.0004(10) 0.0047(11) -0.0024(11)
C4 0.0201(12) 0.0197(13) 0.0157(12) 0.0011(10) 0.0055(10) 0.0038(10)
C5 0.0240(14) 0.0203(13) 0.0171(12) 0.0000(10) 0.0066(11) -0.0002(11)
C6 0.0213(13) 0.0222(14) 0.0201(13) 0.0012(11) 0.0061(11) -0.0018(11)
C7 0.0214(13) 0.0213(14) 0.0158(12) 0.0028(10) 0.0058(10) 0.0042(11)
C8 0.0242(14) 0.0245(15) 0.0219(14) -0.0031(11) 0.0039(11) 0.0010(12)
C9 0.0228(14) 0.0246(14) 0.0215(14) -0.0025(11) 0.0049(11) -0.0019(11)
C10 0.0232(13) 0.0245(14) 0.0177(12) 0.0017(11) 0.0078(11) 0.0029(12)
C11 0.0320(17) 0.0371(19) 0.0305(17) -0.0032(14) 0.0141(14) -0.0044(14)
C12 0.0324(16) 0.0384(18) 0.0185(14) 0.0012(13) 0.0094(12) 0.0060(14)
C13 0.0295(15) 0.0346(17) 0.0257(15) 0.0059(13) 0.0123(12) 0.0106(14)

loop_
_atom_type_symbol
_atom_type_description
_atom_type_scat_dispersion_real
_atom_type_scat_dispersion_imag
_atom_type_scat_source
C C 0.0033 0.0016 'International Tables Vol C Tables 4.2.6.8 and 6.1.1.4'
H H 0.0000 0.0000 'International Tables Vol C Tables 4.2.6.8 and 6.1.1.4'
B B 0.0013 0.0007 'International Tables Vol C Tables 4.2.6.8 and 6.1.1.4'
Cl Cl 0.1484 0.1585 'International Tables Vol C Tables 4.2.6.8 and 6.1.1.4'
N N 0.0061 0.0033 'International Tables Vol C Tables 4.2.6.8 and 6.1.1.4'
O O 0.0106 0.0060 'International Tables Vol C Tables 4.2.6.8 and 6.1.1.4'
Ru Ru -1.2594 0.8363 'International Tables Vol C Tables 4.2.6.8 and 6.1.1.4'

loop_
_geom_angle_atom_site_label_1
_geom_angle_atom_site_label_2
_geom_angle_atom_site_label_3
_geom_angle
_geom_angle_site_symmetry_1
_geom_angle_site_symmetry_3
_geom_angle_publ_flag
N1 Ru1 N1 118.36(13) 2_655 . ?
N1 Ru1 N2 83.76(9) 2_655 . ?
N1 Ru1 N2 78.22(9) 2_655 2_655 ?
N1 Ru1 N2 83.76(9) . 2_655 ?
N1 Ru1 N2 78.22(9) . . ?
N2 Ru1 N2 144.44(14) . 2_655 ?
N3 Ru1 N1 86.59(9) . . ?
N3 Ru1 N1 148.35(10) . 2_655 ?
N3 Ru1 N1 148.35(10) 2_655 . ?
N3 Ru1 N1 86.59(9) 2_655 2_655 ?
N3 Ru1 N2 122.56(10) . . ?
N3 Ru1 N2 86.20(10) . 2_655 ?
N3 Ru1 N2 86.20(10) 2_655 . ?
N3 Ru1 N2 122.56(10) 2_655 2_655 ?
N3 Ru1 N3 78.81(13) 2_655 . ?
N1 O1 B1 113.4(2) . . ?
O1 N1 Ru1 122.94(17) . . ?
C1 N1 Ru1 116.83(18) . . ?
C1 N1 O1 119.5(2) . . ?
N1 C1 Cl1 123.8(2) . . ?
N1 C1 C2 113.7(2) . . ?
C2 C1 Cl1 122.6(2) . . ?
O1 B1 C4 108.0(2) . . ?
O2 B1 O1 108.9(2) 2_655 . ?
O2 B1 O3 111.5(2) 2_655 . ?
O2 B1 C4 111.2(2) 2_655 . ?
O3 B1 O1 110.8(2) . . ?
O3 B1 C4 106.4(2) . . ?
N2 O2 B1 113.5(2) . 2_655 ?
O2 N2 Ru1 123.03(17) . . ?
C2 N2 Ru1 115.86(18) . . ?
C2 N2 O2 118.7(2) . . ?
C1 C2 Cl2 121.6(2) . . ?
N2 C2 C1 114.5(2) . . ?
N2 C2 Cl2 123.6(2) . . ?
N3 O3 B1 114.4(2) . . ?
O3 N3 Ru1 123.08(16) . . ?
C3 N3 Ru1 116.38(18) . . ?
C3 N3 O3 119.1(2) . . ?
N3 C3 Cl3 122.7(2) . . ?
N3 C3 C3 113.96(15) . 2_655 ?
C3 C3 Cl3 123.32(10) 2_655 . ?
C5 C4 B1 119.9(2) . . ?
C9 C4 B1 123.0(3) . . ?
C9 C4 C5 117.0(2) . . ?
C4 C5 H5 119.2 . . ?
C6 C5 C4 121.6(3) . . ?
C6 C5 H5 119.2 . . ?
C5 C6 H6 119.2 . . ?
C5 C6 C7 121.6(3) . . ?
C7 C6 H6 119.2 . . ?
C6 C7 C8 116.9(3) . . ?
C6 C7 C10 122.7(3) . . ?
C8 C7 C10 120.3(3) . . ?
C7 C8 H8 119.2 . . ?
C9 C8 C7 121.6(3) . . ?
C9 C8 H8 119.2 . . ?
C4 C9 C8 121.1(3) . . ?
C4 C9 H9 119.4 . . ?
C8 C9 H9 119.4 . . ?
C7 C10 C11 112.6(2) . . ?
C12 C10 C7 110.1(2) . . ?
C12 C10 C11 108.5(3) . . ?
C13 C10 C7 108.8(2) . . ?
C13 C10 C11 107.5(3) . . ?
C13 C10 C12 109.2(2) . . ?
C10 C11 H11A 109.5 . . ?
C10 C11 H11B 109.5 . . ?
C10 C11 H11C 109.5 . . ?
H11A C11 H11B 109.5 . . ?
H11A C11 H11C 109.5 . . ?
H11B C11 H11C 109.5 . . ?
C10 C12 H12A 109.5 . . ?
C10 C12 H12B 109.5 . . ?
C10 C12 H12C 109.5 . . ?
H12A C12 H12B 109.5 . . ?
H12A C12 H12C 109.5 . . ?
H12B C12 H12C 109.5 . . ?
C10 C13 H13A 109.5 . . ?
C10 C13 H13B 109.5 . . ?
C10 C13 H13C 109.5 . . ?
H13A C13 H13B 109.5 . . ?
H13A C13 H13C 109.5 . . ?
H13B C13 H13C 109.5 . . ?

loop_
_geom_bond_atom_site_label_1
_geom_bond_atom_site_label_2
_geom_bond_distance
_geom_bond_site_symmetry_2
_geom_bond_publ_flag
Ru1 N1 1.987(2) 2_655 ?
Ru1 N1 1.987(2) . ?
Ru1 N2 2.001(2) 2_655 ?
Ru1 N2 2.001(2) . ?
Ru1 N3 1.981(2) 2_655 ?
Ru1 N3 1.981(2) . ?
Cl1 C1 1.709(3) . ?
O1 N1 1.366(3) . ?
O1 B1 1.529(4) . ?
N1 C1 1.314(4) . ?
C1 C2 1.439(4) . ?
B1 O2 1.497(4) 2_655 ?
B1 O3 1.515(4) . ?
B1 C4 1.589(4) . ?
Cl2 C2 1.717(3) . ?
O2 N2 1.363(3) . ?
N2 C2 1.306(4) . ?
Cl3 C3 1.749(3) . ?
O3 N3 1.345(3) . ?
N3 C3 1.321(4) . ?
C3 C3 1.436(5) 2_655 ?
C4 C5 1.397(4) . ?
C4 C9 1.396(4) . ?
C5 H5 0.9500 . ?
C5 C6 1.390(4) . ?
C6 H6 0.9500 . ?
C6 C7 1.394(4) . ?
C7 C8 1.395(4) . ?
C7 C10 1.529(4) . ?
C8 H8 0.9500 . ?
C8 C9 1.399(4) . ?
C9 H9 0.9500 . ?
C10 C11 1.538(4) . ?
C10 C12 1.527(4) . ?
C10 C13 1.528(4) . ?
C11 H11A 0.9800 . ?
C11 H11B 0.9800 . ?
C11 H11C 0.9800 . ?
C12 H12A 0.9800 . ?
C12 H12B 0.9800 . ?
C12 H12C 0.9800 . ?
C13 H13A 0.9800 . ?
C13 H13B 0.9800 . ?
C13 H13C 0.9800 . ?

loop_
_geom_torsion_atom_site_label_1
_geom_torsion_atom_site_label_2
_geom_torsion_atom_site_label_3
_geom_torsion_atom_site_label_4
_geom_torsion
_geom_torsion_site_symmetry_1
_geom_torsion_site_symmetry_2
_geom_torsion_site_symmetry_3
_geom_torsion_site_symmetry_4
_geom_torsion_publ_flag
Ru1 N1 C1 Cl1 177.10(15) . . . . ?
Ru1 N1 C1 C2 -3.5(3) . . . . ?
Ru1 N2 C2 C1 -10.9(3) . . . . ?
Ru1 N2 C2 Cl2 162.32(15) . . . . ?
Ru1 N3 C3 Cl3 172.30(14) . . . . ?
Ru1 N3 C3 C3 -6.2(4) . . . 2_655 ?
Cl1 C1 C2 Cl2 15.4(4) . . . . ?
Cl1 C1 C2 N2 -171.2(2) . . . . ?
O1 N1 C1 Cl1 6.9(4) . . . . ?
O1 N1 C1 C2 -173.8(2) . . . . ?
O1 B1 O3 N3 63.0(3) . . . . ?
O1 B1 C4 C5 90.0(3) . . . . ?
O1 B1 C4 C9 -87.4(3) . . . . ?
N1 O1 B1 O2 64.7(3) . . . 2_655 ?
N1 O1 B1 O3 -58.2(3) . . . . ?
N1 O1 B1 C4 -174.4(2) . . . . ?
N1 C1 C2 Cl2 -164.0(2) . . . . ?
N1 C1 C2 N2 9.5(4) . . . . ?
B1 O1 N1 Ru1 -3.3(3) . . . . ?
B1 O1 N1 C1 166.3(3) . . . . ?
B1 O2 N2 Ru1 -5.6(3) 2_655 . . . ?
B1 O2 N2 C2 156.0(3) 2_655 . . . ?
B1 O3 N3 Ru1 -4.4(3) . . . . ?
B1 O3 N3 C3 161.2(2) . . . . ?
B1 C4 C5 C6 -175.0(3) . . . . ?
B1 C4 C9 C8 174.3(3) . . . . ?
O2 B1 O3 N3 -58.4(3) 2_655 . . . ?
O2 B1 C4 C5 -150.6(3) 2_655 . . . ?
O2 B1 C4 C9 32.0(4) 2_655 . . . ?
O2 N2 C2 C1 -173.8(2) . . . . ?
O2 N2 C2 Cl2 -0.5(4) . . . . ?
O3 B1 C4 C5 -29.0(3) . . . . ?
O3 B1 C4 C9 153.6(3) . . . . ?
O3 N3 C3 Cl3 5.7(4) . . . . ?
O3 N3 C3 C3 -172.8(3) . . . 2_655 ?
C4 B1 O3 N3 -179.8(2) . . . . ?
C4 C5 C6 C7 0.4(4) . . . . ?
C5 C4 C9 C8 -3.1(4) . . . . ?
C5 C6 C7 C8 -2.6(4) . . . . ?
C5 C6 C7 C10 173.1(3) . . . . ?
C6 C7 C8 C9 2.0(4) . . . . ?
C6 C7 C10 C11 6.2(4) . . . . ?
C6 C7 C10 C12 127.5(3) . . . . ?
C6 C7 C10 C13 -112.8(3) . . . . ?
C7 C8 C9 C4 0.8(5) . . . . ?
C8 C7 C10 C11 -178.2(3) . . . . ?
C8 C7 C10 C12 -56.9(4) . . . . ?
C8 C7 C10 C13 62.8(4) . . . . ?
C9 C4 C5 C6 2.5(4) . . . . ?
C10 C7 C8 C9 -173.8(3) . . . . ?
